data_7244281
loop_
_publ_author_name
'Edkins, Katharina'
'Tweedy, Jane'
'Fung, Stephanie'
'Edkins, Robert M.'

_publ_section_title
;
 Steric influence on solvate formation -- a comparison of resorcylic acid
 and two brominated derivatives
;
_journal_name_full CrystEngComm
_journal_paper_doi 10.1039/D1CE01592C
_journal_year 2022
_chemical_formula_moiety 'C7 H5 Br O4, C3 H7 N O'
_chemical_formula_sum 'C10 H12 Br N O5'
_chemical_formula_weight 306.12
_chemical_name_systematic '5-bromo-resorcylic acid DMF solvate'
_space_group_crystal_system monoclinic
_space_group_IT_number 14
_space_group_name_Hall '-P 2yn'
_space_group_name_H-M_alt 'P 1 21/n 1'
_atom_sites_solution_hydrogens geom
_atom_sites_solution_primary iterative
_audit_creation_date 2016-11-03
_audit_creation_method
;
Olex2 1.2
(compiled 2016.09.09 svn.r3337 for OlexSys, GUI svn.r5227)
;
_audit_update_record
;
2021-11-08 deposited with the CCDC.	2022-01-19 downloaded from the CCDC.
;
_cell_angle_alpha 90
_cell_angle_beta 111.328(5)
_cell_angle_gamma 90
_cell_formula_units_Z 8
_cell_length_a 10.8995(4)
_cell_length_b 17.2454(6)
_cell_length_c 13.5191(5)
_cell_measurement_reflns_used 2603
_cell_measurement_temperature 120
_cell_measurement_theta_max 27.3570
_cell_measurement_theta_min 2.0030
_cell_volume 2367.10(17)
_computing_cell_refinement
;
CrysAlisPro, Agilent Technologies,
Version 1.171.37.35h (release 09-02-2015 CrysAlis171 .NET)
(compiled Feb  9 2015,16:26:32)
;
_computing_data_collection
;
CrysAlisPro, Agilent Technologies,
Version 1.171.37.35h (release 09-02-2015 CrysAlis171 .NET)
(compiled Feb  9 2015,16:26:32)
;
_computing_data_reduction
;
CrysAlisPro, Agilent Technologies,
Version 1.171.37.35h (release 09-02-2015 CrysAlis171 .NET)
(compiled Feb  9 2015,16:26:32)
;
_computing_molecular_graphics 'Olex2 (Dolomanov et al., 2009)'
_computing_publication_material 'Olex2 (Dolomanov et al., 2009)'
_computing_structure_refinement 'XL (Sheldrick, 2008)'
_computing_structure_solution 'olex2.solve (Bourhis et al., 2015)'
_diffrn_ambient_temperature 120
_diffrn_detector 'CCD plate'
_diffrn_detector_area_resol_mean 16.1511
_diffrn_detector_type Sapphire3
_diffrn_measured_fraction_theta_full 1.000
_diffrn_measured_fraction_theta_max 1.000
_diffrn_measurement_details
;
#__ type_ start__ end____ width___ exp.time_
  1 omega  -15.00   90.00   1.0000    5.0000
omega____ theta____ kappa____ phi______ frames
    -       17.9531   19.0000  -90.0000 105

#__ type_ start__ end____ width___ exp.time_
  2 omega  -11.00   24.00   1.0000    5.0000
omega____ theta____ kappa____ phi______ frames
    -      -17.3281 -100.0000   90.0000 35

#__ type_ start__ end____ width___ exp.time_
  3 omega  -11.00   52.00   1.0000    5.0000
omega____ theta____ kappa____ phi______ frames
    -       17.9531 -100.0000  -30.0000 63

#__ type_ start__ end____ width___ exp.time_
  4 omega  -89.00  -53.00   1.0000    5.0000
omega____ theta____ kappa____ phi______ frames
    -      -17.3281 -178.0000    0.0000 36
;
_diffrn_measurement_device 'four-circle diffractometer'
_diffrn_measurement_device_type 'Xcalibur, Sapphire3'
_diffrn_measurement_method '\w scans'
_diffrn_orient_matrix_UB_11 -0.0098221000
_diffrn_orient_matrix_UB_12 -0.0104763000
_diffrn_orient_matrix_UB_13 -0.0530589000
_diffrn_orient_matrix_UB_21 0.0013862000
_diffrn_orient_matrix_UB_22 -0.0398054000
_diffrn_orient_matrix_UB_23 0.0137764000
_diffrn_orient_matrix_UB_31 -0.0691130000
_diffrn_orient_matrix_UB_32 0.0006806000
_diffrn_orient_matrix_UB_33 -0.0128981000
_diffrn_radiation_monochromator graphite
_diffrn_radiation_probe x-ray
_diffrn_radiation_type MoK\a
_diffrn_radiation_wavelength 0.71073
_diffrn_reflns_av_R_equivalents 0.0437
_diffrn_reflns_av_unetI/netI 0.0720
_diffrn_reflns_Laue_measured_fraction_full 1.000
_diffrn_reflns_Laue_measured_fraction_max 1.000
_diffrn_reflns_limit_h_max 13
_diffrn_reflns_limit_h_min -12
_diffrn_reflns_limit_k_max 20
_diffrn_reflns_limit_k_min -21
_diffrn_reflns_limit_l_max 14
_diffrn_reflns_limit_l_min -16
_diffrn_reflns_number 10853
_diffrn_reflns_point_group_measured_fraction_full 1.000
_diffrn_reflns_point_group_measured_fraction_max 1.000
_diffrn_reflns_theta_full 25.242
_diffrn_reflns_theta_max 26.000
_diffrn_reflns_theta_min 2.002
_diffrn_source 'Enhance (Mo) X-ray Source'
_exptl_absorpt_coefficient_mu 3.483
_exptl_absorpt_correction_T_max 0.791
_exptl_absorpt_correction_T_min 0.654
_exptl_absorpt_correction_type analytical
_exptl_absorpt_process_details
;
CrysAlisPro, Agilent Technologies,
Version 1.171.37.35h (release 09-02-2015 CrysAlis171 .NET)
(compiled Feb  9 2015,16:26:32)
Analytical numeric absorption correction using a multifaceted crystal
			model based on expressions derived by R.C. Clark & J.S. Reid.
(Clark, R. C. & Reid, J. S. (1995). Acta Cryst. A51, 887-897)
Empirical absorption correction using spherical harmonics,
 implemented in SCALE3 ABSPACK scaling algorithm.
;
_exptl_crystal_colour 'clear colourless'
_exptl_crystal_colour_lustre clear
_exptl_crystal_colour_primary colourless
_exptl_crystal_density_diffrn 1.718
_exptl_crystal_description plate
_exptl_crystal_F_000 1232
_exptl_crystal_preparation 'Cut from a larger crystal'
_exptl_crystal_recrystallization_method 'crystallised by slow cooling from DMF solution'
_exptl_crystal_size_max 0.2688
_exptl_crystal_size_mid 0.2063
_exptl_crystal_size_min 0.1449
_refine_diff_density_max 0.660
_refine_diff_density_min -0.571
_refine_diff_density_rms 0.114
_refine_ls_extinction_method none
_refine_ls_goodness_of_fit_ref 1.028
_refine_ls_hydrogen_treatment constr
_refine_ls_matrix_type full
_refine_ls_number_parameters 317
_refine_ls_number_reflns 4656
_refine_ls_number_restraints 0
_refine_ls_restrained_S_all 1.028
_refine_ls_R_factor_all 0.0675
_refine_ls_R_factor_gt 0.0431
_refine_ls_shift/su_max 0.001
_refine_ls_shift/su_mean 0.000
_refine_ls_structure_factor_coef Fsqd
_refine_ls_weighting_details 'w=1/[\s^2^(Fo^2^)+(0.0278P)^2^] where P=(Fo^2^+2Fc^2^)/3'
_refine_ls_weighting_scheme calc
_refine_ls_wR_factor_gt 0.0763
_refine_ls_wR_factor_ref 0.0860
_reflns_Friedel_coverage 0.000
_reflns_number_gt 3500
_reflns_number_total 4656
_reflns_threshold_expression 'I > 2\s(I)'
_cod_data_source_file d1ce01592c2.cif
_cod_data_source_block ke047
_cod_database_code 7244281
_chemical_oxdiff_formula 'C11 H10 N O'
_shelx_space_group_comment
;
The symmetry employed for this shelxl refinement is uniquely defined
by the following loop, which should always be used as a source of
symmetry information in preference to the above space-group names.
They are only intended as comments.
;
_reflns_odcompleteness_completeness 99.90
_reflns_odcompleteness_iscentric 1
_reflns_odcompleteness_theta 26.32
_olex2_refinement_description
;
1. Fixed Uiso
 At 1.2 times of:
  All C(H) groups
 At 1.5 times of:
  All C(H,H,H) groups, All O(H) groups
2.a Aromatic/amide H refined with riding coordinates:
 C104(H10A), C1S(H1S), C4(H4A), C101(H10B), C107(H107), C8(H7)
2.b Idealised Me refined as rotating group:
 C3S(H3SA,H3SB,H3SC), C102(H10C,H10D,H10E), C2S(H2SA,H2SB,H2SC), C10(H10F,H10G,
 H10H)
2.c Idealised tetrahedral OH refined as rotating group:
 O4(H4), O104(H104), O103(H103), O1(H101), O3(H3), O5(H1)
;
_shelx_shelxl_version_number 2014/7
_olex2_date_sample_data_collection 2016-11-03
_olex2_exptl_crystal_mounting_method
'Crystal soaked in perfluoro polyether oil and mounted on MiTeGen sample holder directly into the pre-cooled cryostream'
_olex2_submission_special_instructions 'No special instructions were received'

loop_
_space_group_symop_operation_xyz
'x, y, z'
'-x+1/2, y+1/2, -z+1/2'
'-x, -y, -z'
'x-1/2, -y-1/2, z-1/2'

loop_
_atom_site_label
_atom_site_type_symbol
_atom_site_fract_x
_atom_site_fract_y
_atom_site_fract_z
_atom_site_U_iso_or_equiv
_atom_site_adp_type
_atom_site_occupancy
_atom_site_site_symmetry_order
_atom_site_calc_flag
_atom_site_refinement_flags_posn
_atom_site_refinement_flags_adp
_atom_site_refinement_flags_occupancy
_atom_site_disorder_assembly
_atom_site_disorder_group
Br10 Br 0.17860(3) 0.08125(2) 0.71525(3) 0.02135(12) Uani 1 1 d . . . . .
Br1 Br 0.81384(3) -0.00576(2) 0.76041(3) 0.02018(12) Uani 1 1 d . . . . .
O4 O 0.9567(2) 0.14637(16) 0.8385(2) 0.0220(7) Uani 1 1 d . . . . .
H4 H 0.9982 0.1883 0.8557 0.033 Uiso 1 1 calc GR . . . .
O104 O 0.0434(2) 0.23335(16) 0.6265(2) 0.0217(7) Uani 1 1 d . . . . .
H104 H 0.0044 0.2757 0.6061 0.032 Uiso 1 1 calc GR . . . .
O2 O 0.3878(2) 0.25978(16) 0.53506(18) 0.0189(6) Uani 1 1 d . . . . .
O101 O 0.0853(2) 0.27731(17) 0.89713(19) 0.0274(7) Uani 1 1 d . . . . .
O103 O 0.4036(2) 0.40440(16) 0.77633(19) 0.0198(6) Uani 1 1 d . . . . .
H103 H 0.4812 0.4051 0.8205 0.030 Uiso 1 1 calc GR . . . .
O1 O 0.6363(2) 0.21458(16) 0.92598(19) 0.0203(6) Uani 1 1 d . . . . .
H101 H 0.7165 0.2243 0.9585 0.030 Uiso 1 1 calc GR . . . .
O102 O 0.6258(2) 0.34358(16) 0.90164(19) 0.0209(6) Uani 1 1 d . . . . .
N1S N 0.2944(3) 0.0270(2) 1.0204(2) 0.0174(7) Uani 1 1 d . . . . .
O1S O 0.4247(2) 0.13328(17) 1.0703(2) 0.0301(7) Uani 1 1 d . . . . .
N101 N 0.2135(3) 0.3840(2) 0.9438(2) 0.0191(8) Uani 1 1 d . . . . .
O3 O 0.6170(2) 0.32144(17) 0.6476(2) 0.0249(7) Uani 1 1 d . . . . .
H3 H 0.5386 0.3220 0.6048 0.037 Uiso 1 1 calc GR . . . .
O5 O 0.3719(2) 0.13061(16) 0.5228(2) 0.0230(7) Uani 1 1 d . . . . .
H1 H 0.2940 0.1415 0.4842 0.034 Uiso 1 1 calc GR . . . .
C6 C 0.7517(3) 0.0969(2) 0.7270(3) 0.0153(9) Uani 1 1 d . . . . .
C5 C 0.8337(3) 0.1608(2) 0.7696(3) 0.0144(9) Uani 1 1 d . . . . .
C104 C 0.2257(3) 0.3203(2) 0.7024(3) 0.0161(9) Uani 1 1 d . . . . .
H10A H 0.1733 0.3638 0.6695 0.019 Uiso 1 1 calc R . . . .
C1S C 0.3156(3) 0.1016(3) 1.0237(3) 0.0218(10) Uani 1 1 d . . . . .
H1S H 0.2428 0.1343 0.9881 0.026 Uiso 1 1 calc R . . . .
C4 C 0.7863(3) 0.2357(2) 0.7410(3) 0.0172(9) Uani 1 1 d . . . . .
H4A H 0.8423 0.2789 0.7684 0.021 Uiso 1 1 calc R . . . .
C3S C 0.1648(3) -0.0063(2) 0.9633(3) 0.0252(10) Uani 1 1 d . . . . .
H3SA H 0.1018 0.0354 0.9311 0.038 Uiso 1 1 calc GR . . . .
H3SB H 0.1356 -0.0356 1.0129 0.038 Uiso 1 1 calc GR . . . .
H3SC H 0.1699 -0.0411 0.9076 0.038 Uiso 1 1 calc GR . . . .
C3 C 0.6567(3) 0.2473(2) 0.6720(3) 0.0151(8) Uani 1 1 d . . . . .
C101 C 0.1926(3) 0.3088(3) 0.9424(3) 0.0214(10) Uani 1 1 d . . . . .
H10B H 0.2656 0.2765 0.9789 0.026 Uiso 1 1 calc R . . . .
C107 C 0.3784(3) 0.1935(2) 0.7990(3) 0.0156(9) Uani 1 1 d . . . . .
H107 H 0.4303 0.1499 0.8323 0.019 Uiso 1 1 calc R . . . .
C106 C 0.2493(3) 0.1831(2) 0.7348(3) 0.0156(9) Uani 1 1 d . . . . .
C102 C 0.3412(3) 0.4185(3) 1.0018(3) 0.0267(10) Uani 1 1 d . . . . .
H10C H 0.3337 0.4537 1.0562 0.040 Uiso 1 1 calc GR . . . .
H10D H 0.3712 0.4476 0.9525 0.040 Uiso 1 1 calc GR . . . .
H10E H 0.4048 0.3775 1.0358 0.040 Uiso 1 1 calc GR . . . .
C1 C 0.4372(3) 0.1948(3) 0.5595(3) 0.0187(9) Uani 1 1 d . . . . .
C2 C 0.5736(3) 0.2791(2) 0.8849(3) 0.0164(9) Uani 1 1 d . . . . .
C7 C 0.5735(3) 0.1830(2) 0.6311(3) 0.0151(9) Uani 1 1 d . . . . .
C103 C 0.3565(3) 0.3309(2) 0.7659(3) 0.0149(8) Uani 1 1 d . . . . .
C8 C 0.6235(3) 0.1093(2) 0.6590(3) 0.0155(9) Uani 1 1 d . . . . .
H7 H 0.5682 0.0659 0.6306 0.019 Uiso 1 1 calc R . . . .
C9 C 0.4349(3) 0.2675(2) 0.8163(3) 0.0146(8) Uani 1 1 d . . . . .
C105 C 0.1699(3) 0.2468(2) 0.6860(3) 0.0146(9) Uani 1 1 d . . . . .
C2S C 0.3994(3) -0.0271(2) 1.0757(3) 0.0256(10) Uani 1 1 d . . . . .
H2SA H 0.4174 -0.0604 1.0239 0.038 Uiso 1 1 calc GR . . . .
H2SB H 0.3725 -0.0591 1.1241 0.038 Uiso 1 1 calc GR . . . .
H2SC H 0.4792 0.0019 1.1164 0.038 Uiso 1 1 calc GR . . . .
C10 C 0.1056(4) 0.4361(3) 0.8875(3) 0.0380(12) Uani 1 1 d . . . . .
H10F H 0.0285 0.4057 0.8450 0.057 Uiso 1 1 calc GR . . . .
H10G H 0.1322 0.4701 0.8408 0.057 Uiso 1 1 calc GR . . . .
H10H H 0.0833 0.4677 0.9389 0.057 Uiso 1 1 calc GR . . . .

loop_
_atom_site_aniso_label
_atom_site_aniso_U_11
_atom_site_aniso_U_22
_atom_site_aniso_U_33
_atom_site_aniso_U_23
_atom_site_aniso_U_13
_atom_site_aniso_U_12
Br10 0.0184(2) 0.0136(3) 0.0289(2) -0.00156(18) 0.00491(16) -0.00214(16)
Br1 0.0208(2) 0.0155(3) 0.0216(2) 0.00151(18) 0.00457(15) 0.00397(16)
O4 0.0120(13) 0.0193(19) 0.0275(15) -0.0022(14) -0.0013(11) 0.0010(11)
O104 0.0128(13) 0.0181(19) 0.0280(15) -0.0002(14) 0.0002(11) 0.0028(11)
O2 0.0141(13) 0.0152(19) 0.0235(14) -0.0004(13) 0.0020(11) 0.0022(11)
O101 0.0254(15) 0.028(2) 0.0267(15) -0.0068(14) 0.0065(12) -0.0094(13)
O103 0.0164(14) 0.0161(18) 0.0213(14) 0.0031(13) 0.0000(11) -0.0010(11)
O1 0.0119(13) 0.0167(19) 0.0257(15) 0.0013(13) -0.0011(11) -0.0024(11)
O102 0.0182(13) 0.0134(19) 0.0242(14) 0.0011(13) -0.0002(11) -0.0032(11)
N1S 0.0149(16) 0.015(2) 0.0207(17) 0.0005(16) 0.0051(13) -0.0019(14)
O1S 0.0209(15) 0.019(2) 0.0463(18) -0.0038(15) 0.0076(13) -0.0070(13)
N101 0.0188(17) 0.017(2) 0.0227(17) -0.0003(16) 0.0088(14) -0.0003(14)
O3 0.0165(14) 0.0174(19) 0.0310(16) -0.0002(14) -0.0031(12) 0.0018(11)
O5 0.0143(13) 0.0162(19) 0.0288(15) -0.0008(13) -0.0036(11) 0.0026(11)
C6 0.0176(19) 0.013(3) 0.0159(18) 0.0006(17) 0.0067(15) 0.0023(16)
C5 0.0142(19) 0.014(3) 0.0161(19) -0.0017(17) 0.0074(15) 0.0012(16)
C104 0.0165(19) 0.013(3) 0.0177(19) 0.0027(18) 0.0050(15) -0.0003(16)
C1S 0.020(2) 0.021(3) 0.023(2) 0.003(2) 0.0069(17) 0.0032(18)
C4 0.0166(19) 0.013(3) 0.0195(19) -0.0016(18) 0.0035(15) -0.0029(16)
C3S 0.024(2) 0.025(3) 0.022(2) -0.004(2) 0.0029(17) -0.0117(18)
C3 0.0193(19) 0.012(2) 0.0151(18) -0.0004(18) 0.0080(15) 0.0045(16)
C101 0.022(2) 0.025(3) 0.017(2) 0.000(2) 0.0074(17) 0.0048(18)
C107 0.0180(19) 0.014(3) 0.0148(18) 0.0013(17) 0.0058(15) 0.0052(16)
C106 0.0152(19) 0.013(3) 0.0191(19) -0.0039(18) 0.0062(15) -0.0037(16)
C102 0.026(2) 0.029(3) 0.024(2) -0.004(2) 0.0078(17) -0.0094(19)
C1 0.017(2) 0.020(3) 0.019(2) -0.0023(19) 0.0063(16) -0.0023(18)
C2 0.017(2) 0.017(3) 0.0164(19) 0.0018(18) 0.0078(15) 0.0029(17)
C7 0.0147(19) 0.017(3) 0.0134(18) -0.0002(17) 0.0045(15) 0.0016(16)
C103 0.0201(19) 0.010(2) 0.0166(19) 0.0002(17) 0.0095(16) -0.0013(16)
C8 0.0148(19) 0.017(3) 0.0155(18) -0.0012(18) 0.0068(15) -0.0038(16)
C9 0.0150(18) 0.012(2) 0.0154(19) -0.0001(17) 0.0043(15) 0.0000(16)
C105 0.0129(18) 0.018(3) 0.0127(18) -0.0009(17) 0.0048(14) 0.0021(16)
C2S 0.028(2) 0.019(3) 0.033(2) 0.005(2) 0.0153(18) 0.0056(18)
C10 0.030(2) 0.027(3) 0.055(3) 0.014(3) 0.012(2) 0.010(2)

loop_
_atom_type_symbol
_atom_type_description
_atom_type_scat_dispersion_real
_atom_type_scat_dispersion_imag
_atom_type_scat_source
C C 0.0033 0.0016 'International Tables Vol C Tables 4.2.6.8 and 6.1.1.4'
H H 0.0000 0.0000 'International Tables Vol C Tables 4.2.6.8 and 6.1.1.4'
Br Br -0.2901 2.4595 'International Tables Vol C Tables 4.2.6.8 and 6.1.1.4'
N N 0.0061 0.0033 'International Tables Vol C Tables 4.2.6.8 and 6.1.1.4'
O O 0.0106 0.0060 'International Tables Vol C Tables 4.2.6.8 and 6.1.1.4'

loop_
_exptl_crystal_face_index_h
_exptl_crystal_face_index_k
_exptl_crystal_face_index_l
_exptl_crystal_face_perp_dist
_exptl_oxdiff_crystal_face_indexfrac_h
_exptl_oxdiff_crystal_face_indexfrac_k
_exptl_oxdiff_crystal_face_indexfrac_l
_exptl_oxdiff_crystal_face_x
_exptl_oxdiff_crystal_face_y
_exptl_oxdiff_crystal_face_z
-13 -1 -3 0.1228 -13.1638 -1.1702 -3.1968 0.3112 -0.0157 0.9502
-14 4 13 0.1344 -13.8489 3.9769 13.4073 -0.6170 0.0072 0.7869
-4 6 18 0.1296 -3.9840 5.6738 18.4433 -0.9989 0.0227 0.0413
15 0 -2 0.0886 14.8576 -0.4642 -2.1395 -0.0276 0.0096 -0.9996
7 -6 -18 0.1126 7.2504 -5.6129 -18.3890 0.9633 -0.0199 -0.2677
-15 3 2 0.0907 -14.7075 3.1367 1.9852 0.0063 -0.1179 0.9930
0 24 -4 0.0313 -0.3714 23.5476 -4.1635 -0.0221 -0.9952 0.0954
15 -1 -2 0.1098 14.9058 -0.9313 -2.4156 -0.0085 0.0245 -0.9997
-1 -24 4 0.1033 -1.4344 -23.6046 4.4866 0.0233 0.9994 0.0252

loop_
_geom_angle_atom_site_label_1
_geom_angle_atom_site_label_2
_geom_angle_atom_site_label_3
_geom_angle
_geom_angle_site_symmetry_1
_geom_angle_site_symmetry_3
_geom_angle_publ_flag
C1S N1S C3S 122.1(3) . . ?
C1S N1S C2S 121.2(3) . . ?
C2S N1S C3S 116.7(3) . . ?
C101 N101 C102 122.6(3) . . ?
C101 N101 C10 119.8(3) . . ?
C102 N101 C10 117.6(4) . . ?
C5 C6 Br1 121.1(3) . . ?
C8 C6 Br1 119.4(3) . . ?
C8 C6 C5 119.4(4) . . ?
O4 C5 C6 117.7(3) . . ?
O4 C5 C4 122.6(3) . . ?
C4 C5 C6 119.8(3) . . ?
C103 C104 C105 120.9(4) . . ?
O1S C1S N1S 124.9(4) . . ?
C5 C4 C3 120.2(4) . . ?
O3 C3 C4 117.1(3) . . ?
O3 C3 C7 123.0(3) . . ?
C4 C3 C7 119.9(4) . . ?
O101 C101 N101 124.8(4) . . ?
C106 C107 C9 120.9(3) . . ?
C107 C106 Br10 118.8(3) . . ?
C107 C106 C105 120.7(4) . . ?
C105 C106 Br10 120.5(3) . . ?
O2 C1 O5 122.7(3) . . ?
O2 C1 C7 122.9(4) . . ?
O5 C1 C7 114.4(4) . . ?
O1 C2 C9 114.0(3) . . ?
O102 C2 O1 123.4(3) . . ?
O102 C2 C9 122.6(4) . . ?
C3 C7 C1 120.2(4) . . ?
C8 C7 C3 118.9(3) . . ?
C8 C7 C1 120.9(3) . . ?
O103 C103 C104 117.0(3) . . ?
O103 C103 C9 122.6(3) . . ?
C104 C103 C9 120.4(4) . . ?
C7 C8 C6 121.8(3) . . ?
C107 C9 C2 121.2(3) . . ?
C107 C9 C103 118.5(3) . . ?
C103 C9 C2 120.3(4) . . ?
O104 C105 C104 123.3(3) . . ?
O104 C105 C106 118.1(3) . . ?
C104 C105 C106 118.6(3) . . ?

loop_
_geom_bond_atom_site_label_1
_geom_bond_atom_site_label_2
_geom_bond_distance
_geom_bond_site_symmetry_2
_geom_bond_publ_flag
Br10 C106 1.897(4) . ?
Br1 C6 1.891(4) . ?
O4 C5 1.348(4) . ?
O104 C105 1.340(4) . ?
O2 C1 1.235(5) . ?
O101 C101 1.231(4) . ?
O103 C103 1.355(4) . ?
O1 C2 1.318(4) . ?
O102 C2 1.232(4) . ?
N1S C1S 1.306(5) . ?
N1S C3S 1.458(4) . ?
N1S C2S 1.455(5) . ?
O1S C1S 1.250(4) . ?
N101 C101 1.316(5) . ?
N101 C102 1.453(4) . ?
N101 C10 1.456(5) . ?
O3 C3 1.351(4) . ?
O5 C1 1.312(5) . ?
C6 C5 1.403(5) . ?
C6 C8 1.381(4) . ?
C5 C4 1.393(5) . ?
C104 C103 1.384(4) . ?
C104 C105 1.388(5) . ?
C4 C3 1.395(4) . ?
C3 C7 1.412(5) . ?
C107 C106 1.370(4) . ?
C107 C9 1.398(5) . ?
C106 C105 1.406(5) . ?
C1 C7 1.463(5) . ?
C2 C9 1.471(5) . ?
C7 C8 1.380(5) . ?
C103 C9 1.403(5) . ?
